data_7228867
loop_
_publ_author_name
'shukla, rahul'
'Saeed, Aamer'
'Simpson, Jim'
'Chopra, Deepak'

_publ_section_title
;
 Quantitative investigation of C-H&#x2026;\p and other intermolecular
 interactions in a series of crystalline N-(substituted
 phenyl)-2-naphthamide derivatives.
;
_journal_name_full CrystEngComm
_journal_paper_doi 10.1039/C7CE01310H
_journal_year 2017
_chemical_formula_moiety 'C18 H15 N O2'
_chemical_formula_sum 'C18 H15 N O2'
_chemical_formula_weight 277.31
_chemical_name_systematic
;
N-(3-methoxyphenyl)-2-naphthamide
;
_space_group_crystal_system orthorhombic
_space_group_IT_number 19
_space_group_name_Hall 'P 2ac 2ab'
_space_group_name_H-M_alt 'P 21 21 21'
_symmetry_space_group_name_Hall 'P 2ac 2ab'
_symmetry_space_group_name_H-M 'P 21 21 21'
_atom_sites_solution_hydrogens mixed
_audit_creation_method SHELXL-2013
_audit_update_record
;
2014-04-15 deposited with the CCDC.
2017-08-08 downloaded from the CCDC.
;
_cell_angle_alpha 90
_cell_angle_beta 90
_cell_angle_gamma 90
_cell_formula_units_Z 8
_cell_length_a 9.7762(5)
_cell_length_b 11.4779(5)
_cell_length_c 24.3526(11)
_cell_measurement_reflns_used 5487
_cell_measurement_temperature 89(2)
_cell_measurement_theta_max 30.67
_cell_measurement_theta_min 2.44
_cell_volume 2732.6(2)
_computing_cell_refinement 'APEX2 and SAINT (Bruker, 2011)'
_computing_data_collection 'APEX2 (Bruker, 2011)'
_computing_data_reduction 'SAINT (Bruker, 2011)'
_computing_molecular_graphics 'Mercury (Macrae et al., 2006)'
_computing_publication_material
;
SHELXL-2013 (Sheldrick, 2008), enCIFer (Allen <i>et al.</i>, 2004), 
PLATON (Spek, 2009), PublCIF (Westrip 2010)
;
_computing_structure_refinement
;
SHELXL-2013 (Sheldrick, 2008) & TITAN (Hunter & Simpson, 1999)
;
_computing_structure_solution
;
SHELXS-97 (Sheldrick, 2008) & TITAN (Hunter & Simpson, 1999)
;
_diffrn_ambient_temperature 89(2)
_diffrn_measured_fraction_theta_full 0.995
_diffrn_measured_fraction_theta_max 0.945
_diffrn_measurement_device_type 'Bruker APEXII CCD area detector'
_diffrn_measurement_method '\w scans'
_diffrn_radiation_type MoK\a
_diffrn_radiation_wavelength 0.71073
_diffrn_reflns_av_R_equivalents 0.0435
_diffrn_reflns_av_unetI/netI 0.0401
_diffrn_reflns_Laue_measured_fraction_full 0.995
_diffrn_reflns_Laue_measured_fraction_max 0.945
_diffrn_reflns_limit_h_max 12
_diffrn_reflns_limit_h_min -14
_diffrn_reflns_limit_k_max 17
_diffrn_reflns_limit_k_min -17
_diffrn_reflns_limit_l_max 36
_diffrn_reflns_limit_l_min -35
_diffrn_reflns_number 51581
_diffrn_reflns_point_group_measured_fraction_full 0.991
_diffrn_reflns_point_group_measured_fraction_max 0.923
_diffrn_reflns_theta_full 32.000
_diffrn_reflns_theta_max 33.437
_diffrn_reflns_theta_min 1.672
_diffrn_source 'fine-focus sealed tube'
_exptl_absorpt_coefficient_mu 0.088
_exptl_absorpt_correction_T_max 1.0000
_exptl_absorpt_correction_T_min 0.8468
_exptl_absorpt_correction_type multi-scan
_exptl_absorpt_process_details 'SADABS (Bruker, 2011)'
_exptl_crystal_colour colourles
_exptl_crystal_density_diffrn 1.348
_exptl_crystal_description 'triangular plate'
_exptl_crystal_F_000 1168
_exptl_crystal_size_max 0.660
_exptl_crystal_size_mid 0.300
_exptl_crystal_size_min 0.190
_refine_diff_density_max 0.429
_refine_diff_density_min -0.220
_refine_diff_density_rms 0.055
_refine_ls_abs_structure_details
;
 Flack x determined using 3334 quotients [(I+)-(I-)]/[(I+)+(I-)]
 (Parsons and Flack (2004), Acta Cryst. A60, s61).
;
_refine_ls_abs_structure_Flack -0.2(3)
_refine_ls_extinction_method none
_refine_ls_goodness_of_fit_ref 1.043
_refine_ls_hydrogen_treatment mixed
_refine_ls_matrix_type full
_refine_ls_number_parameters 387
_refine_ls_number_reflns 9858
_refine_ls_number_restraints 2
_refine_ls_restrained_S_all 1.043
_refine_ls_R_factor_all 0.0555
_refine_ls_R_factor_gt 0.0431
_refine_ls_shift/su_max 0.000
_refine_ls_shift/su_mean 0.000
_refine_ls_structure_factor_coef Fsqd
_refine_ls_weighting_details 'w=1/[\s^2^(Fo^2^)+(0.0685P)^2^+0.1371P] where P=(Fo^2^+2Fc^2^)/3'
_refine_ls_weighting_scheme calc
_refine_ls_wR_factor_gt 0.1073
_refine_ls_wR_factor_ref 0.1144
_reflns_Friedel_coverage 0.764
_reflns_Friedel_fraction_full 0.987
_reflns_Friedel_fraction_max 0.897
_reflns_number_gt 8343
_reflns_number_total 9858
_reflns_threshold_expression 'I > 2\s(I)'
_cod_data_source_file c7ce01310h2.cif
_cod_data_source_block RA101_Compounds_5A_5B
_cod_database_code 7228867
_shelx_space_group_comment
;
The symmetry employed for this shelxl refinement is uniquely defined
by the following loop, which should always be used as a source of
symmetry information in preference to the above space-group names.
They are only intended as comments.
;
_shelx_estimated_absorpt_t_min 0.944
_shelx_estimated_absorpt_t_max 0.983
_shelxl_version_number 2013-4

loop_
_space_group_symop_operation_xyz
'x, y, z'
'-x+1/2, -y, z+1/2'
'-x, y+1/2, -z+1/2'
'x+1/2, -y+1/2, -z'

loop_
_atom_site_label
_atom_site_type_symbol
_atom_site_fract_x
_atom_site_fract_y
_atom_site_fract_z
_atom_site_U_iso_or_equiv
_atom_site_adp_type
_atom_site_occupancy
_atom_site_site_symmetry_order
_atom_site_calc_flag
_atom_site_refinement_flags_posn
_atom_site_refinement_flags_adp
C1A C 0.48237(17) 0.50281(14) 0.21559(6) 0.0127(3) Uani 1 1 d . .
H1A H 0.4176 0.5610 0.2059 0.015 Uiso 1 1 calc R U
C2A C 0.57929(17) 0.46817(13) 0.17791(6) 0.0124(3) Uani 1 1 d . .
C3A C 0.67883(17) 0.38407(14) 0.19288(6) 0.0139(3) Uani 1 1 d . .
H3A H 0.7486 0.3634 0.1675 0.017 Uiso 1 1 calc R U
C4A C 0.67540(17) 0.33226(14) 0.24358(6) 0.0149(3) Uani 1 1 d . .
H4A H 0.7415 0.2747 0.2527 0.018 Uiso 1 1 calc R U
C5A C 0.56421(19) 0.30990(14) 0.33497(6) 0.0161(3) Uani 1 1 d . .
H5A H 0.6276 0.2508 0.3448 0.019 Uiso 1 1 calc R U
C6A C 0.46432(19) 0.34218(14) 0.37145(6) 0.0175(3) Uani 1 1 d . .
H6A H 0.4578 0.3041 0.4060 0.021 Uiso 1 1 calc R U
C7A C 0.37105(18) 0.43177(14) 0.35790(6) 0.0165(3) Uani 1 1 d . .
H7A H 0.3031 0.4544 0.3836 0.020 Uiso 1 1 calc R U
C8A C 0.37803(17) 0.48619(14) 0.30789(6) 0.0145(3) Uani 1 1 d . .
H8A H 0.3154 0.5468 0.2993 0.017 Uiso 1 1 calc R U
C9A C 0.47843(17) 0.45241(13) 0.26878(6) 0.0123(3) Uani 1 1 d . .
C10A C 0.57386(17) 0.36382(13) 0.28271(6) 0.0132(3) Uani 1 1 d . .
C21A C 0.58536(17) 0.51724(13) 0.12099(6) 0.0126(3) Uani 1 1 d . .
O1A O 0.69618(12) 0.52899(11) 0.09723(5) 0.0180(3) Uani 1 1 d . .
N1A N 0.46342(15) 0.54409(12) 0.09786(5) 0.0125(2) Uani 1 1 d D .
H1NA H 0.3918(19) 0.5347(19) 0.1173(7) 0.015 Uiso 1 1 d D U
C11A C 0.44320(17) 0.59231(13) 0.04471(6) 0.0122(3) Uani 1 1 d . .
C12A C 0.52740(17) 0.56357(13) 0.00085(6) 0.0133(3) Uani 1 1 d . .
H12A H 0.6011 0.5106 0.0058 0.016 Uiso 1 1 calc R U
C13A C 0.50298(17) 0.61316(14) -0.05078(6) 0.0134(3) Uani 1 1 d . .
O13A O 0.59216(13) 0.57961(11) -0.09106(4) 0.0186(3) Uani 1 1 d . .
C131 C 0.5711(2) 0.62537(16) -0.14506(6) 0.0201(3) Uani 1 1 d . .
H13A H 0.4775 0.6084 -0.1570 0.030 Uiso 1 1 calc R U
H13B H 0.6360 0.5892 -0.1705 0.030 Uiso 1 1 calc R U
H13C H 0.5855 0.7099 -0.1447 0.030 Uiso 1 1 calc R U
C14A C 0.39470(17) 0.68986(14) -0.05852(6) 0.0151(3) Uani 1 1 d . .
H14A H 0.3794 0.7245 -0.0934 0.018 Uiso 1 1 calc R U
C15A C 0.30895(18) 0.71525(14) -0.01443(6) 0.0163(3) Uani 1 1 d . .
H15A H 0.2336 0.7663 -0.0197 0.020 Uiso 1 1 calc R U
C16A C 0.33188(17) 0.66713(14) 0.03700(6) 0.0147(3) Uani 1 1 d . .
H16A H 0.2725 0.6848 0.0667 0.018 Uiso 1 1 calc R U
C1B C 0.97891(17) 0.48881(13) 0.03689(6) 0.0126(3) Uani 1 1 d . .
H1B H 0.9127 0.5471 0.0447 0.015 Uiso 1 1 calc R U
C2B C 1.07813(17) 0.46358(13) 0.07501(6) 0.0120(3) Uani 1 1 d . .
C3B C 1.17981(17) 0.37865(14) 0.06310(6) 0.0146(3) Uani 1 1 d . .
H3B H 1.2512 0.3645 0.0887 0.017 Uiso 1 1 calc R U
C4B C 1.17533(18) 0.31699(14) 0.01485(6) 0.0152(3) Uani 1 1 d . .
H4B H 1.2424 0.2590 0.0078 0.018 Uiso 1 1 calc R U
C5B C 1.06168(18) 0.27544(14) -0.07457(7) 0.0172(3) Uani 1 1 d . .
H5B H 1.1246 0.2143 -0.0819 0.021 Uiso 1 1 calc R U
C6B C 0.96199(19) 0.30163(15) -0.11228(7) 0.0179(3) Uani 1 1 d . .
H6B H 0.9565 0.2584 -0.1455 0.022 Uiso 1 1 calc R U
C7B C 0.86756(19) 0.39205(15) -0.10223(6) 0.0171(3) Uani 1 1 d . .
H7B H 0.7996 0.4100 -0.1288 0.021 Uiso 1 1 calc R U
C8B C 0.87362(17) 0.45422(14) -0.05411(6) 0.0147(3) Uani 1 1 d . .
H8B H 0.8097 0.5150 -0.0476 0.018 Uiso 1 1 calc R U
C9B C 0.97440(17) 0.42853(13) -0.01414(6) 0.0125(3) Uani 1 1 d . .
C10B C 1.07162(18) 0.33893(13) -0.02461(6) 0.0136(3) Uani 1 1 d . .
C21B C 1.08541(17) 0.52229(13) 0.12984(6) 0.0129(3) Uani 1 1 d . .
O1B O 1.19649(12) 0.53917(12) 0.15275(5) 0.0179(3) Uani 1 1 d . .
N1B N 0.96372(15) 0.55366(12) 0.15231(5) 0.0131(3) Uani 1 1 d D .
H1NB H 0.8902(18) 0.5420(19) 0.1329(7) 0.016 Uiso 1 1 d D U
C11B C 0.94421(17) 0.60998(13) 0.20376(6) 0.0127(3) Uani 1 1 d . .
C12B C 1.03270(17) 0.59251(14) 0.24766(6) 0.0144(3) Uani 1 1 d . .
H12B H 1.1094 0.5423 0.2439 0.017 Uiso 1 1 calc R U
C13B C 1.00769(17) 0.64956(14) 0.29737(6) 0.0146(3) Uani 1 1 d . .
O13B O 1.10001(13) 0.62620(12) 0.33826(5) 0.0204(3) Uani 1 1 d . .
C132 C 1.07142(19) 0.67022(16) 0.39192(6) 0.0202(3) Uani 1 1 d . .
H13D H 1.0764 0.7555 0.3915 0.030 Uiso 1 1 calc R U
H13E H 1.1387 0.6395 0.4180 0.030 Uiso 1 1 calc R U
H13F H 0.9795 0.6459 0.4031 0.030 Uiso 1 1 calc R U
C14B C 0.89590(18) 0.72357(14) 0.30344(7) 0.0173(3) Uani 1 1 d . .
H14B H 0.8805 0.7636 0.3370 0.021 Uiso 1 1 calc R U
C15B C 0.80696(19) 0.73777(15) 0.25912(7) 0.0186(3) Uani 1 1 d . .
H15B H 0.7292 0.7867 0.2630 0.022 Uiso 1 1 calc R U
C16B C 0.82986(17) 0.68181(15) 0.20957(6) 0.0158(3) Uani 1 1 d . .
H16B H 0.7683 0.6922 0.1798 0.019 Uiso 1 1 calc R U

loop_
_atom_site_aniso_label
_atom_site_aniso_U_11
_atom_site_aniso_U_22
_atom_site_aniso_U_33
_atom_site_aniso_U_23
_atom_site_aniso_U_13
_atom_site_aniso_U_12
C1A 0.0104(7) 0.0149(6) 0.0127(6) 0.0003(5) -0.0020(6) 0.0007(5)
C2A 0.0116(7) 0.0147(7) 0.0108(6) 0.0003(5) -0.0016(5) -0.0007(6)
C3A 0.0104(7) 0.0180(7) 0.0134(6) -0.0020(5) -0.0002(6) 0.0021(6)
C4A 0.0149(8) 0.0158(7) 0.0141(6) -0.0007(5) -0.0029(6) 0.0029(6)
C5A 0.0182(8) 0.0148(7) 0.0153(6) 0.0017(5) -0.0030(6) 0.0003(6)
C6A 0.0215(9) 0.0171(7) 0.0137(7) 0.0027(5) 0.0001(6) -0.0039(6)
C7A 0.0154(8) 0.0200(7) 0.0142(7) 0.0001(6) 0.0012(6) -0.0022(6)
C8A 0.0111(7) 0.0187(7) 0.0137(6) -0.0007(5) -0.0004(6) 0.0005(6)
C9A 0.0111(7) 0.0150(6) 0.0108(6) 0.0004(5) -0.0008(5) -0.0017(6)
C10A 0.0129(7) 0.0139(6) 0.0129(6) -0.0005(5) -0.0024(6) -0.0010(6)
C21A 0.0103(7) 0.0157(6) 0.0117(6) -0.0005(5) -0.0008(5) 0.0001(6)
O1A 0.0098(6) 0.0299(7) 0.0144(5) 0.0021(5) 0.0002(4) 0.0000(5)
N1A 0.0086(6) 0.0179(6) 0.0109(5) 0.0006(5) -0.0003(5) 0.0000(5)
C11A 0.0113(8) 0.0141(6) 0.0113(6) 0.0005(5) -0.0022(5) -0.0022(6)
C12A 0.0117(7) 0.0162(7) 0.0120(6) 0.0015(5) -0.0012(6) 0.0005(6)
C13A 0.0117(8) 0.0168(7) 0.0117(6) 0.0007(5) 0.0007(5) -0.0010(6)
O13A 0.0173(6) 0.0275(6) 0.0110(5) 0.0044(4) 0.0032(5) 0.0057(5)
C131 0.0226(9) 0.0260(8) 0.0118(6) 0.0043(6) 0.0014(6) 0.0027(7)
C14A 0.0160(8) 0.0160(7) 0.0132(6) 0.0009(5) -0.0019(6) 0.0002(6)
C15A 0.0143(8) 0.0180(7) 0.0167(7) -0.0003(6) -0.0026(6) 0.0028(6)
C16A 0.0123(8) 0.0176(7) 0.0143(6) -0.0016(5) 0.0000(6) 0.0021(6)
C1B 0.0100(7) 0.0144(6) 0.0133(6) 0.0004(5) 0.0010(5) 0.0007(6)
C2B 0.0108(7) 0.0141(6) 0.0110(6) -0.0001(5) 0.0006(5) -0.0005(6)
C3B 0.0115(8) 0.0173(7) 0.0149(7) 0.0015(5) 0.0012(6) 0.0019(6)
C4B 0.0132(8) 0.0146(7) 0.0178(7) 0.0015(5) 0.0024(6) 0.0035(6)
C5B 0.0174(9) 0.0155(7) 0.0186(7) -0.0031(5) 0.0031(6) -0.0003(6)
C6B 0.0193(9) 0.0190(7) 0.0155(7) -0.0040(6) 0.0024(6) -0.0048(6)
C7B 0.0150(8) 0.0212(7) 0.0151(7) 0.0004(6) -0.0013(6) -0.0044(6)
C8B 0.0120(7) 0.0178(7) 0.0143(6) 0.0012(5) 0.0012(6) -0.0016(6)
C9B 0.0108(7) 0.0139(6) 0.0127(6) 0.0005(5) 0.0020(5) -0.0003(6)
C10B 0.0132(8) 0.0128(6) 0.0149(6) 0.0003(5) 0.0031(6) -0.0008(6)
C21B 0.0111(7) 0.0151(7) 0.0126(6) 0.0020(5) 0.0014(6) 0.0002(6)
O1B 0.0092(6) 0.0301(6) 0.0145(5) -0.0026(5) -0.0002(4) -0.0005(5)
N1B 0.0084(6) 0.0187(6) 0.0122(6) -0.0017(5) -0.0006(5) 0.0005(5)
C11B 0.0117(8) 0.0152(6) 0.0113(6) 0.0002(5) 0.0019(5) -0.0006(5)
C12B 0.0111(8) 0.0185(7) 0.0135(6) -0.0020(5) 0.0003(6) 0.0019(6)
C13B 0.0121(8) 0.0181(7) 0.0136(6) -0.0011(5) 0.0004(6) 0.0013(6)
O13B 0.0162(6) 0.0311(7) 0.0139(5) -0.0078(5) -0.0037(5) 0.0066(5)
C132 0.0193(9) 0.0270(8) 0.0143(7) -0.0058(6) -0.0009(6) 0.0016(7)
C14B 0.0169(9) 0.0182(7) 0.0169(7) -0.0026(6) 0.0035(6) 0.0033(6)
C15B 0.0162(8) 0.0212(8) 0.0185(7) 0.0004(6) 0.0033(6) 0.0064(6)
C16B 0.0113(8) 0.0216(7) 0.0145(7) 0.0035(6) 0.0016(6) 0.0031(6)

loop_
_atom_type_symbol
_atom_type_description
_atom_type_scat_dispersion_real
_atom_type_scat_dispersion_imag
_atom_type_scat_source
C C 0.0033 0.0016 'International Tables Vol C Tables 4.2.6.8 and 6.1.1.4'
H H 0.0000 0.0000 'International Tables Vol C Tables 4.2.6.8 and 6.1.1.4'
N N 0.0061 0.0033 'International Tables Vol C Tables 4.2.6.8 and 6.1.1.4'
O O 0.0106 0.0060 'International Tables Vol C Tables 4.2.6.8 and 6.1.1.4'

loop_
_geom_angle_atom_site_label_1
_geom_angle_atom_site_label_2
_geom_angle_atom_site_label_3
_geom_angle
_geom_angle_publ_flag
C2A C1A C9A 120.59(14) ?
C2A C1A H1A 119.7 ?
C9A C1A H1A 119.7 ?
C1A C2A C3A 119.81(13) ?
C1A C2A C21A 122.36(14) y
C3A C2A C21A 117.82(14) y
C4A C3A C2A 120.65(15) ?
C4A C3A H3A 119.7 ?
C2A C3A H3A 119.7 ?
C3A C4A C10A 120.65(15) ?
C3A C4A H4A 119.7 ?
C10A C4A H4A 119.7 ?
C6A C5A C10A 120.72(15) ?
C6A C5A H5A 119.6 ?
C10A C5A H5A 119.6 ?
C5A C6A C7A 120.32(14) ?
C5A C6A H6A 119.8 ?
C7A C6A H6A 119.8 ?
C8A C7A C6A 120.45(15) ?
C8A C7A H7A 119.8 ?
C6A C7A H7A 119.8 ?
C7A C8A C9A 120.36(15) ?
C7A C8A H8A 119.8 ?
C9A C8A H8A 119.8 ?
C1A C9A C10A 119.46(14) ?
C1A C9A C8A 121.27(14) ?
C10A C9A C8A 119.24(13) ?
C5A C10A C9A 118.87(14) ?
C5A C10A C4A 122.43(15) ?
C9A C10A C4A 118.70(13) ?
O1A C21A N1A 123.52(13) y
O1A C21A C2A 120.62(14) y
N1A C21A C2A 115.84(14) y
C21A N1A C11A 126.15(14) y
C21A N1A H1NA 117.6(13) ?
C11A N1A H1NA 116.2(13) ?
C12A C11A C16A 120.26(13) ?
C12A C11A N1A 121.71(14) ?
C16A C11A N1A 118.00(13) ?
C11A C12A C13A 119.54(14) ?
C11A C12A H12A 120.2 ?
C13A C12A H12A 120.2 ?
O13A C13A C14A 124.52(13) y
O13A C13A C12A 114.88(14) y
C14A C13A C12A 120.60(14) ?
C13A O13A C131 117.66(13) y
O13A C131 H13A 109.5 ?
O13A C131 H13B 109.5 ?
H13A C131 H13B 109.5 ?
O13A C131 H13C 109.5 ?
H13A C131 H13C 109.5 ?
H13B C131 H13C 109.5 ?
C13A C14A C15A 119.11(14) ?
C13A C14A H14A 120.4 ?
C15A C14A H14A 120.4 ?
C16A C15A C14A 121.02(15) ?
C16A C15A H15A 119.5 ?
C14A C15A H15A 119.5 ?
C15A C16A C11A 119.43(14) ?
C15A C16A H16A 120.3 ?
C11A C16A H16A 120.3 ?
C2B C1B C9B 120.64(14) ?
C2B C1B H1B 119.7 ?
C9B C1B H1B 119.7 ?
C1B C2B C3B 120.02(14) ?
C1B C2B C21B 122.78(14) y
C3B C2B C21B 117.20(13) y
C4B C3B C2B 120.39(15) ?
C4B C3B H3B 119.8 ?
C2B C3B H3B 119.8 ?
C3B C4B C10B 120.73(15) ?
C3B C4B H4B 119.6 ?
C10B C4B H4B 119.6 ?
C6B C5B C10B 120.60(15) ?
C6B C5B H5B 119.7 ?
C10B C5B H5B 119.7 ?
C5B C6B C7B 120.65(15) ?
C5B C6B H6B 119.7 ?
C7B C6B H6B 119.7 ?
C8B C7B C6B 120.15(16) ?
C8B C7B H7B 119.9 ?
C6B C7B H7B 119.9 ?
C7B C8B C9B 120.55(15) ?
C7B C8B H8B 119.7 ?
C9B C8B H8B 119.7 ?
C8B C9B C1B 121.37(14) ?
C8B C9B C10B 119.46(14) ?
C1B C9B C10B 119.15(14) ?
C4B C10B C5B 122.50(15) ?
C4B C10B C9B 118.93(14) ?
C5B C10B C9B 118.56(15) ?
O1B C21B N1B 123.10(14) y
O1B C21B C2B 120.99(14) y
N1B C21B C2B 115.91(14) y
C21B N1B C11B 126.35(14) y
C21B N1B H1NB 117.6(13) ?
C11B N1B H1NB 116.0(13) ?
C12B C11B C16B 120.38(14) ?
C12B C11B N1B 121.90(14) ?
C16B C11B N1B 117.70(14) ?
C11B C12B C13B 119.32(14) ?
C11B C12B H12B 120.3 ?
C13B C12B H12B 120.3 ?
O13B C13B C14B 124.01(14) y
O13B C13B C12B 114.99(14) y
C14B C13B C12B 121.00(15) ?
C13B O13B C132 117.81(13) y
O13B C132 H13D 109.5 ?
O13B C132 H13E 109.5 ?
H13D C132 H13E 109.5 ?
O13B C132 H13F 109.5 ?
H13D C132 H13F 109.5 ?
H13E C132 H13F 109.5 ?
C13B C14B C15B 118.58(15) ?
C13B C14B H14B 120.7 ?
C15B C14B H14B 120.7 ?
C16B C15B C14B 121.25(15) ?
C16B C15B H15B 119.4 ?
C14B C15B H15B 119.4 ?
C15B C16B C11B 119.44(15) ?
C15B C16B H16B 120.3 ?
C11B C16B H16B 120.3 ?

loop_
_geom_bond_atom_site_label_1
_geom_bond_atom_site_label_2
_geom_bond_distance
_geom_bond_publ_flag
C1A C2A 1.378(2) ?
C1A C9A 1.419(2) ?
C1A H1A 0.9500 ?
C2A C3A 1.418(2) ?
C2A C21A 1.497(2) y
C3A C4A 1.371(2) ?
C3A H3A 0.9500 ?
C4A C10A 1.423(2) ?
C4A H4A 0.9500 ?
C5A C6A 1.371(2) ?
C5A C10A 1.418(2) ?
C5A H5A 0.9500 ?
C6A C7A 1.413(2) ?
C6A H6A 0.9500 ?
C7A C8A 1.370(2) ?
C7A H7A 0.9500 ?
C8A C9A 1.422(2) ?
C8A H8A 0.9500 ?
C9A C10A 1.421(2) ?
C21A O1A 1.2356(19) y
C21A N1A 1.354(2) y
N1A C11A 1.4214(18) y
N1A H1NA 0.852(17) y
C11A C12A 1.388(2) ?
C11A C16A 1.399(2) ?
C12A C13A 1.401(2) ?
C12A H12A 0.9500 ?
C13A O13A 1.3677(19) y
C13A C14A 1.390(2) ?
O13A C131 1.4310(18) y
C131 H13A 0.9800 ?
C131 H13B 0.9800 ?
C131 H13C 0.9800 ?
C14A C15A 1.393(2) ?
C14A H14A 0.9500 ?
C15A C16A 1.387(2) ?
C15A H15A 0.9500 ?
C16A H16A 0.9500 ?
C1B C2B 1.374(2) ?
C1B C9B 1.423(2) ?
C1B H1B 0.9500 ?
C2B C3B 1.422(2) ?
C2B C21B 1.497(2) y
C3B C4B 1.372(2) ?
C3B H3B 0.9500 ?
C4B C10B 1.420(2) ?
C4B H4B 0.9500 ?
C5B C6B 1.372(2) ?
C5B C10B 1.421(2) ?
C5B H5B 0.9500 ?
C6B C7B 1.410(2) ?
C6B H6B 0.9500 ?
C7B C8B 1.373(2) ?
C7B H7B 0.9500 ?
C8B C9B 1.416(2) ?
C8B H8B 0.9500 ?
C9B C10B 1.423(2) ?
C21B O1B 1.2362(19) y
C21B N1B 1.358(2) y
N1B C11B 1.4229(18) y
N1B H1NB 0.871(17) y
C11B C12B 1.390(2) ?
C11B C16B 1.396(2) ?
C12B C13B 1.398(2) ?
C12B H12B 0.9500 ?
C13B O13B 1.3703(19) y
C13B C14B 1.392(2) ?
O13B C132 1.4287(18) y
C132 H13D 0.9800 ?
C132 H13E 0.9800 ?
C132 H13F 0.9800 ?
C14B C15B 1.396(2) ?
C14B H14B 0.9500 ?
C15B C16B 1.385(2) ?
C15B H15B 0.9500 ?
C16B H16B 0.9500 ?

loop_
_geom_hbond_atom_site_label_D
_geom_hbond_atom_site_label_H
_geom_hbond_atom_site_label_A
_geom_hbond_distance_DH
_geom_hbond_distance_HA
_geom_hbond_distance_DA
_geom_hbond_angle_DHA
_geom_hbond_site_symmetry_A
N1B H1NB O1A 0.871(17) 2.091(17) 2.9530(18) 170.1(19) .
C12A H12A O1A 0.95 2.42 2.8963(19) 111 .
C12B H12B O1B 0.95 2.38 2.8775(19) 112 .
C1B H1B O1A 0.95 2.48 3.164(2) 129 .
C8B H8B O13A 0.95 2.49 3.233(2) 135.2 .
N1A H1NA O1B 0.852(17) 2.096(17) 2.9326(18) 167.0(19) 1_455
C1A H1A O1B 0.95 2.53 3.214(2) 129 1_455
C8A H8A O13B 0.95 2.48 3.243(2) 137 1_455
C132 H13F O13A 0.98 2.69 3.309(2) 122 2_665

loop_
_geom_torsion_atom_site_label_1
_geom_torsion_atom_site_label_2
_geom_torsion_atom_site_label_3
_geom_torsion_atom_site_label_4
_geom_torsion
_geom_torsion_publ_flag
C9A C1A C2A C3A -2.0(2) ?
C9A C1A C2A C21A 178.72(14) ?
C1A C2A C3A C4A 3.4(2) ?
C21A C2A C3A C4A -177.27(14) ?
C2A C3A C4A C10A -1.5(2) ?
C10A C5A C6A C7A -1.4(2) ?
C5A C6A C7A C8A 1.0(3) ?
C6A C7A C8A C9A 0.6(2) ?
C2A C1A C9A C10A -1.2(2) ?
C2A C1A C9A C8A -179.22(15) ?
C7A C8A C9A C1A 176.26(15) ?
C7A C8A C9A C10A -1.7(2) ?
C6A C5A C10A C9A 0.2(2) ?
C6A C5A C10A C4A -179.56(16) ?
C1A C9A C10A C5A -176.71(14) ?
C8A C9A C10A C5A 1.3(2) ?
C1A C9A C10A C4A 3.1(2) ?
C8A C9A C10A C4A -178.89(14) ?
C3A C4A C10A C5A 178.07(15) ?
C3A C4A C10A C9A -1.7(2) ?
C1A C2A C21A O1A 147.17(16) y
C3A C2A C21A O1A -32.1(2) y
C1A C2A C21A N1A -34.4(2) y
C3A C2A C21A N1A 146.33(15) y
O1A C21A N1A C11A -2.1(2) y
C2A C21A N1A C11A 179.49(14) y
C21A N1A C11A C12A 34.5(2) y
C21A N1A C11A C16A -147.83(16) y
C16A C11A C12A C13A 2.2(2) ?
N1A C11A C12A C13A 179.80(14) ?
C11A C12A C13A O13A 179.66(14) ?
C11A C12A C13A C14A -0.6(2) ?
C14A C13A O13A C131 -1.0(2) y
C12A C13A O13A C131 178.77(14) y
O13A C13A C14A C15A 178.56(15) y
C12A C13A C14A C15A -1.2(2) ?
C13A C14A C15A C16A 1.3(3) ?
C14A C15A C16A C11A 0.3(2) ?
C12A C11A C16A C15A -2.0(2) ?
N1A C11A C16A C15A -179.73(15) ?
C9B C1B C2B C3B 1.7(2) ?
C9B C1B C2B C21B -178.45(14) ?
C1B C2B C3B C4B -3.5(2) ?
C21B C2B C3B C4B 176.58(14) ?
C2B C3B C4B C10B 1.7(2) ?
C10B C5B C6B C7B 0.0(3) ?
C5B C6B C7B C8B -0.7(3) ?
C6B C7B C8B C9B 0.0(2) ?
C7B C8B C9B C1B -177.45(15) ?
C7B C8B C9B C10B 1.2(2) ?
C2B C1B C9B C8B -179.39(15) ?
C2B C1B C9B C10B 1.9(2) ?
C3B C4B C10B C5B -178.69(15) ?
C3B C4B C10B C9B 1.9(2) ?
C6B C5B C10B C4B -178.22(16) ?
C6B C5B C10B C9B 1.2(2) ?
C8B C9B C10B C4B 177.62(15) ?
C1B C9B C10B C4B -3.7(2) ?
C8B C9B C10B C5B -1.8(2) ?
C1B C9B C10B C5B 176.87(14) ?
C1B C2B C21B O1B -148.36(16) y
C3B C2B C21B O1B 31.5(2) y
C1B C2B C21B N1B 32.4(2) y
C3B C2B C21B N1B -147.73(15) y
O1B C21B N1B C11B 0.6(2) y
C2B C21B N1B C11B 179.83(14) y
C21B N1B C11B C12B -30.9(2) y
C21B N1B C11B C16B 150.93(16) y
C16B C11B C12B C13B -1.4(2) ?
N1B C11B C12B C13B -179.50(14) ?
C11B C12B C13B O13B 179.59(14) y
C11B C12B C13B C14B -0.1(2) ?
C14B C13B O13B C132 7.2(2) y
C12B C13B O13B C132 -172.55(15) y
O13B C13B C14B C15B -178.24(16) y
C12B C13B C14B C15B 1.5(2) ?
C13B C14B C15B C16B -1.3(3) ?
C14B C15B C16B C11B -0.1(3) ?
C12B C11B C16B C15B 1.5(2) ?
N1B C11B C16B C15B 179.71(15) ?
